data_4517138
loop_
_publ_author_name
'Lanigan, Nicholas'
'Assoud, Abdeljalil'
'Wang, Xiaosong'

_publ_section_title
;
 Intermolecular Interactions of CpFePPh3(CO)CO(CH2)5CH3: From a
 Crystalline Solid to a Supramolecular &#x201C;Iron-Truss&#x201D; Polymer
;
_journal_issue 12
_journal_name_full 'ACS Macro Letters'
_journal_page_first 1281
_journal_paper_doi 10.1021/mz5006603
_journal_volume 3
_journal_year 2014
_chemical_formula_moiety 'C31 H33 Fe O2 P'
_chemical_formula_sum 'C31 H33 Fe O2 P'
_chemical_formula_weight 524.39
_space_group_crystal_system triclinic
_space_group_IT_number 2
_space_group_name_Hall '-P 1'
_space_group_name_H-M_alt 'P -1'
_atom_sites_solution_hydrogens geom
_audit_creation_method SHELXL-2014
_cell_angle_alpha 88.6025(8)
_cell_angle_beta 87.6725(8)
_cell_angle_gamma 80.3371(9)
_cell_formula_units_Z 2
_cell_length_a 9.2693(2)
_cell_length_b 9.4061(2)
_cell_length_c 15.4687(3)
_cell_measurement_reflns_used 857
_cell_measurement_temperature 200(2)
_cell_measurement_theta_max 30
_cell_measurement_theta_min 1.5
_cell_volume 1328.24(5)
_computing_cell_refinement 'SMART, 'Bruker APEX II'
_computing_data_collection 'Bruker Kappa APEX II'
_computing_data_reduction 'SAINT, 'Bruker APEX II'
_computing_molecular_graphics Mercury
_computing_structure_refinement 'SHELXL-2013 (Sheldrick, 2013)'
_computing_structure_solution 'SHELXL-2013 (Sheldrick, 2013)'
_diffrn_ambient_temperature 200(2)
_diffrn_measured_fraction_theta_full 0.999
_diffrn_measured_fraction_theta_max 0.999
_diffrn_measurement_device_type 'Bruker Kappa APEX II'
_diffrn_measurement_method 'Omega and phi scan'
_diffrn_radiation_monochromator graphite
_diffrn_radiation_source 'fine-focus sealed tube'
_diffrn_radiation_type MoK\a
_diffrn_radiation_wavelength 0.71073
_diffrn_reflns_av_R_equivalents 0.0139
_diffrn_reflns_av_unetI/netI 0.0090
_diffrn_reflns_Laue_measured_fraction_full 0.999
_diffrn_reflns_Laue_measured_fraction_max 0.999
_diffrn_reflns_limit_h_max 11
_diffrn_reflns_limit_h_min -11
_diffrn_reflns_limit_k_max 11
_diffrn_reflns_limit_k_min -11
_diffrn_reflns_limit_l_max 19
_diffrn_reflns_limit_l_min -19
_diffrn_reflns_number 39281
_diffrn_reflns_point_group_measured_fraction_full 0.999
_diffrn_reflns_point_group_measured_fraction_max 0.999
_diffrn_reflns_theta_full 25.242
_diffrn_reflns_theta_max 26.370
_diffrn_reflns_theta_min 1.318
_diffrn_standards_decay_% 0
_diffrn_standards_interval_time 90
_diffrn_standards_number 3
_exptl_absorpt_coefficient_mu 0.654
_exptl_absorpt_correction_T_max 0.7460
_exptl_absorpt_correction_T_min 0.7100
_exptl_absorpt_correction_type multi-scan
_exptl_absorpt_process_details SADABS
_exptl_crystal_colour Orange
_exptl_crystal_density_diffrn 1.311
_exptl_crystal_description Block
_exptl_crystal_F_000 552
_exptl_crystal_size_max 0.350
_exptl_crystal_size_mid 0.240
_exptl_crystal_size_min 0.100
_refine_diff_density_max 1.637
_refine_diff_density_min -1.410
_refine_diff_density_rms 0.085
_refine_ls_extinction_method none
_refine_ls_goodness_of_fit_ref 1.133
_refine_ls_hydrogen_treatment constr
_refine_ls_matrix_type full
_refine_ls_number_parameters 316
_refine_ls_number_reflns 5430
_refine_ls_number_restraints 104
_refine_ls_restrained_S_all 1.143
_refine_ls_R_factor_all 0.0588
_refine_ls_R_factor_gt 0.0558
_refine_ls_shift/su_max 0.000
_refine_ls_shift/su_mean 0.000
_refine_ls_structure_factor_coef Fsqd
_refine_ls_weighting_details 'w=1/[\s^2^(Fo^2^)+(0.0147P)^2^+3.6509P] where P=(Fo^2^+2Fc^2^)/3'
_refine_ls_weighting_scheme calc
_refine_ls_wR_factor_gt 0.1123
_refine_ls_wR_factor_ref 0.1162
_reflns_Friedel_coverage 0.000
_reflns_number_gt 5122
_reflns_number_total 5430
_reflns_threshold_expression 'I > 2\s(I)'
_cod_data_source_file mz5006603_si_002.cif
_cod_data_source_block Fe8_0m
_cod_database_code 4517138
_shelx_space_group_comment
;
The symmetry employed for this shelxl refinement is uniquely defined
by the following loop, which should always be used as a source of
symmetry information in preference to the above space-group names.
They are only intended as comments.
;
_shelx_estimated_absorpt_t_min 0.803
_shelx_estimated_absorpt_t_max 0.938
_shelxl_version_number 2014-3

loop_
_space_group_symop_operation_xyz
'x, y, z'
'-x, -y, -z'

loop_
_atom_site_label
_atom_site_type_symbol
_atom_site_fract_x
_atom_site_fract_y
_atom_site_fract_z
_atom_site_U_iso_or_equiv
_atom_site_adp_type
_atom_site_occupancy
_atom_site_site_symmetry_order
_atom_site_calc_flag
_atom_site_refinement_flags_posn
_atom_site_refinement_flags_adp
Fe1 Fe 0.76180(4) 0.60491(4) 0.68460(3) 0.02358(12) Uani 1 1 d . U
P1 P 0.52761(8) 0.61222(7) 0.71649(4) 0.02045(15) Uani 1 1 d . U
O1 O 0.7428(3) 0.9139(3) 0.66934(18) 0.0468(6) Uani 1 1 d . U
O2 O 0.7830(3) 0.4807(3) 0.85119(15) 0.0417(6) Uani 1 1 d . U
C1 C 0.7660(4) 0.4686(4) 0.5769(2) 0.0411(8) Uani 1 1 d . U
H1A H 0.6788 0.4486 0.5463 0.049 Uiso 1 1 calc R U
C2 C 0.8469(4) 0.5776(4) 0.5555(2) 0.0416(8) Uani 1 1 d . U
H2A H 0.8276 0.6496 0.5069 0.050 Uiso 1 1 calc R U
C3 C 0.9627(4) 0.5674(4) 0.6138(2) 0.0397(8) Uani 1 1 d . U
H3A H 1.0403 0.6296 0.6129 0.048 Uiso 1 1 calc R U
C4 C 0.9537(4) 0.4492(4) 0.6697(2) 0.0395(8) Uani 1 1 d . U
H4A H 1.0233 0.4131 0.7162 0.047 Uiso 1 1 calc R U
C5 C 0.8320(4) 0.3883(4) 0.6477(2) 0.0400(8) Uani 1 1 d . U
H5A H 0.7998 0.3014 0.6757 0.048 Uiso 1 1 calc R U
C6 C 0.4613(3) 0.6795(3) 0.82349(18) 0.0238(6) Uani 1 1 d . U
C7 C 0.3967(4) 0.6008(4) 0.8866(2) 0.0358(7) Uani 1 1 d . U
H7A H 0.3825 0.5055 0.8751 0.043 Uiso 1 1 calc R U
C8 C 0.3525(4) 0.6606(4) 0.9668(2) 0.0438(8) Uani 1 1 d . U
H8A H 0.3097 0.6054 1.0099 0.053 Uiso 1 1 calc R U
C9 C 0.3707(4) 0.7992(4) 0.9837(2) 0.0408(8) Uani 1 1 d . U
H9A H 0.3405 0.8398 1.0385 0.049 Uiso 1 1 calc R U
C10 C 0.4327(4) 0.8793(4) 0.9210(2) 0.0373(7) Uani 1 1 d . U
H10A H 0.4436 0.9757 0.9323 0.045 Uiso 1 1 calc R U
C11 C 0.4790(3) 0.8196(3) 0.8420(2) 0.0301(6) Uani 1 1 d . U
H11A H 0.5236 0.8748 0.7996 0.036 Uiso 1 1 calc R U
C12 C 0.4681(3) 0.4366(3) 0.71230(18) 0.0235(6) Uani 1 1 d . U
C13 C 0.3614(3) 0.4076(3) 0.6585(2) 0.0286(6) Uani 1 1 d . U
H13A H 0.3102 0.4826 0.6237 0.034 Uiso 1 1 calc R U
C14 C 0.3291(4) 0.2684(3) 0.6550(2) 0.0349(7) Uani 1 1 d . U
H14A H 0.2552 0.2492 0.6183 0.042 Uiso 1 1 calc R U
C15 C 0.4033(4) 0.1585(3) 0.7046(2) 0.0352(7) Uani 1 1 d . U
H15A H 0.3823 0.0634 0.7012 0.042 Uiso 1 1 calc R U
C16 C 0.5087(4) 0.1872(3) 0.7593(2) 0.0347(7) Uani 1 1 d . U
H16A H 0.5590 0.1119 0.7942 0.042 Uiso 1 1 calc R U
C17 C 0.5414(3) 0.3247(3) 0.7635(2) 0.0301(6) Uani 1 1 d . U
H17A H 0.6139 0.3435 0.8013 0.036 Uiso 1 1 calc R U
C18 C 0.4014(3) 0.7310(3) 0.64666(18) 0.0240(6) Uani 1 1 d . U
C19 C 0.4493(4) 0.7706(3) 0.5646(2) 0.0333(7) Uani 1 1 d . U
H19A H 0.5464 0.7344 0.5446 0.040 Uiso 1 1 calc R U
C20 C 0.3565(4) 0.8625(4) 0.5115(2) 0.0430(8) Uani 1 1 d . U
H20A H 0.3900 0.8880 0.4553 0.052 Uiso 1 1 calc R U
C21 C 0.2164(4) 0.9166(4) 0.5403(2) 0.0425(8) Uani 1 1 d . U
H21A H 0.1533 0.9799 0.5042 0.051 Uiso 1 1 calc R U
C22 C 0.1669(4) 0.8790(4) 0.6219(2) 0.0398(8) Uani 1 1 d . U
H22A H 0.0700 0.9166 0.6417 0.048 Uiso 1 1 calc R U
C23 C 0.2588(3) 0.7863(3) 0.6748(2) 0.0317(7) Uani 1 1 d . U
H23A H 0.2242 0.7605 0.7307 0.038 Uiso 1 1 calc R U
C24 C 0.7474(3) 0.7915(3) 0.6794(2) 0.0318(7) Uani 1 1 d . U
C25 C 0.8008(3) 0.5857(3) 0.8085(2) 0.0303(6) Uani 1 1 d . U
C26 C 0.8661(7) 0.7010(5) 0.8532(4) 0.0804(18) Uani 1 1 d . U
H26A H 0.8091 0.7967 0.8386 0.096 Uiso 1 1 calc R U
H26B H 0.9677 0.6992 0.8303 0.096 Uiso 1 1 calc R U
C27 C 0.8680(14) 0.6826(6) 0.9522(5) 0.203(6) Uani 1 1 d . U
H27A H 0.7835 0.6342 0.9683 0.244 Uiso 1 1 calc R U
H27B H 0.9566 0.6109 0.9636 0.244 Uiso 1 1 calc R U
C28 C 0.8658(10) 0.7757(8) 1.0063(4) 0.139(3) Uani 1 1 d . U
H28A H 0.7754 0.8454 0.9957 0.166 Uiso 1 1 calc R U
H28B H 0.9480 0.8262 0.9885 0.166 Uiso 1 1 calc R U
C29 C 0.8716(5) 0.7623(5) 1.1001(3) 0.0643(12) Uani 1 1 d . U
H29A H 0.9337 0.6695 1.1152 0.077 Uiso 1 1 calc R U
H29B H 0.7716 0.7593 1.1244 0.077 Uiso 1 1 calc R U
C30 C 0.9303(9) 0.8821(7) 1.1420(9) 0.198(5) Uani 1 1 d . U
H30A H 0.9068 0.9649 1.1012 0.238 Uiso 1 1 calc R U
H30B H 0.8636 0.9057 1.1931 0.238 Uiso 1 1 calc R U
C31 C 1.0499(9) 0.8940(6) 1.1675(5) 0.114(3) Uani 1 1 d . U
H31A H 1.0457 0.9902 1.1915 0.172 Uiso 1 1 calc R U
H31B H 1.0783 0.8207 1.2125 0.172 Uiso 1 1 calc R U
H31C H 1.1223 0.8808 1.1191 0.172 Uiso 1 1 calc R U

loop_
_atom_site_aniso_label
_atom_site_aniso_U_11
_atom_site_aniso_U_22
_atom_site_aniso_U_33
_atom_site_aniso_U_23
_atom_site_aniso_U_13
_atom_site_aniso_U_12
Fe1 0.0219(2) 0.0250(2) 0.0237(2) -0.00316(16) 0.00140(15) -0.00340(16)
P1 0.0222(3) 0.0177(3) 0.0214(3) 0.0002(3) -0.0004(3) -0.0031(3)
O1 0.0546(16) 0.0300(13) 0.0561(16) 0.0060(11) 0.0031(13) -0.0097(11)
O2 0.0442(14) 0.0526(15) 0.0292(12) 0.0070(11) -0.0059(10) -0.0112(12)
C1 0.0340(18) 0.052(2) 0.0362(18) -0.0218(15) 0.0012(14) -0.0016(15)
C2 0.0415(19) 0.052(2) 0.0264(16) -0.0028(14) 0.0090(14) 0.0029(16)
C3 0.0277(16) 0.048(2) 0.0425(19) -0.0094(15) 0.0123(14) -0.0051(14)
C4 0.0292(16) 0.0463(19) 0.0374(18) -0.0065(15) 0.0028(13) 0.0096(14)
C5 0.0414(19) 0.0297(16) 0.0458(19) -0.0106(14) 0.0111(15) 0.0016(14)
C6 0.0227(13) 0.0235(13) 0.0236(13) -0.0002(11) 0.0005(11) 0.0005(11)
C7 0.0442(19) 0.0289(16) 0.0338(17) 0.0009(13) 0.0101(14) -0.0079(14)
C8 0.051(2) 0.047(2) 0.0309(17) 0.0044(15) 0.0131(15) -0.0073(17)
C9 0.044(2) 0.048(2) 0.0266(16) -0.0079(14) 0.0034(14) 0.0030(16)
C10 0.0439(19) 0.0324(17) 0.0347(17) -0.0092(13) -0.0006(14) -0.0032(14)
C11 0.0354(16) 0.0254(14) 0.0289(15) -0.0011(12) 0.0029(12) -0.0046(12)
C12 0.0243(14) 0.0194(13) 0.0268(14) -0.0017(10) 0.0019(11) -0.0042(11)
C13 0.0300(15) 0.0253(14) 0.0308(15) 0.0002(12) -0.0040(12) -0.0043(12)
C14 0.0381(18) 0.0311(16) 0.0382(17) -0.0032(13) -0.0085(14) -0.0121(14)
C15 0.0432(19) 0.0223(15) 0.0418(18) -0.0032(13) -0.0012(14) -0.0102(13)
C16 0.0414(18) 0.0216(14) 0.0408(18) 0.0043(13) -0.0070(14) -0.0039(13)
C17 0.0325(16) 0.0242(14) 0.0344(16) 0.0011(12) -0.0071(13) -0.0054(12)
C18 0.0255(14) 0.0188(13) 0.0285(14) 0.0005(11) -0.0051(11) -0.0052(11)
C19 0.0327(16) 0.0351(17) 0.0307(16) 0.0041(13) -0.0021(13) -0.0018(13)
C20 0.047(2) 0.047(2) 0.0344(18) 0.0132(15) -0.0084(15) -0.0048(16)
C21 0.0406(19) 0.0357(18) 0.050(2) 0.0103(15) -0.0185(16) -0.0016(15)
C22 0.0264(16) 0.0366(18) 0.055(2) 0.0018(15) -0.0081(14) -0.0003(13)
C23 0.0273(15) 0.0307(16) 0.0373(17) 0.0030(13) -0.0022(12) -0.0056(12)
C24 0.0287(15) 0.0335(16) 0.0334(16) -0.0009(13) 0.0044(12) -0.0072(13)
C25 0.0252(15) 0.0347(16) 0.0294(15) -0.0059(12) -0.0055(12) 0.0019(12)
C26 0.109(4) 0.038(2) 0.098(4) -0.011(2) -0.073(3) -0.004(2)
C27 0.421(16) 0.045(3) 0.137(5) -0.010(3) -0.213(8) 0.030(6)
C28 0.191(8) 0.109(5) 0.069(3) 0.039(3) 0.060(4) 0.091(5)
C29 0.054(3) 0.060(3) 0.080(3) 0.006(2) -0.009(2) -0.011(2)
C30 0.115(6) 0.059(4) 0.432(14) -0.002(6) -0.152(9) -0.013(4)
C31 0.153(6) 0.065(4) 0.127(6) -0.021(4) -0.084(5) -0.001(4)

loop_
_atom_type_symbol
_atom_type_description
_atom_type_scat_dispersion_real
_atom_type_scat_dispersion_imag
_atom_type_scat_source
C C 0.0033 0.0016 'International Tables Vol C Tables 4.2.6.8 and 6.1.1.4'
H H 0.0000 0.0000 'International Tables Vol C Tables 4.2.6.8 and 6.1.1.4'
O O 0.0106 0.0060 'International Tables Vol C Tables 4.2.6.8 and 6.1.1.4'
P P 0.1023 0.0942 'International Tables Vol C Tables 4.2.6.8 and 6.1.1.4'
Fe Fe 0.3463 0.8444 'International Tables Vol C Tables 4.2.6.8 and 6.1.1.4'

loop_
_geom_angle_atom_site_label_1
_geom_angle_atom_site_label_2
_geom_angle_atom_site_label_3
_geom_angle
C24 Fe1 C25 95.69(14)
C24 Fe1 C3 94.24(15)
C25 Fe1 C3 108.69(14)
C24 Fe1 C4 127.66(15)
C25 Fe1 C4 84.58(13)
C3 Fe1 C4 38.88(14)
C24 Fe1 C5 157.49(14)
C25 Fe1 C5 99.49(14)
C3 Fe1 C5 65.18(14)
C4 Fe1 C5 38.78(14)
C24 Fe1 C1 125.48(15)
C25 Fe1 C1 138.10(14)
C3 Fe1 C1 65.24(14)
C4 Fe1 C1 65.17(14)
C5 Fe1 C1 39.01(14)
C24 Fe1 C2 93.63(15)
C25 Fe1 C2 147.30(13)
C3 Fe1 C2 39.24(14)
C4 Fe1 C2 65.12(14)
C5 Fe1 C2 64.84(14)
C1 Fe1 C2 38.34(14)
C24 Fe1 P1 93.67(10)
C25 Fe1 P1 89.24(9)
C3 Fe1 P1 159.53(10)
C4 Fe1 P1 138.59(11)
C5 Fe1 P1 103.01(10)
C1 Fe1 P1 94.90(10)
C2 Fe1 P1 121.36(11)
C12 P1 C6 103.89(13)
C12 P1 C18 104.42(13)
C6 P1 C18 100.68(13)
C12 P1 Fe1 113.80(9)
C6 P1 Fe1 116.71(10)
C18 P1 Fe1 115.59(10)
C2 C1 C5 108.0(3)
C2 C1 Fe1 70.85(19)
C5 C1 Fe1 70.30(19)
C2 C1 H1A 126.0
C5 C1 H1A 126.0
Fe1 C1 H1A 126.0
C1 C2 C3 108.1(3)
C1 C2 Fe1 70.81(19)
C3 C2 Fe1 69.66(19)
C1 C2 H2A 125.9
C3 C2 H2A 125.9
Fe1 C2 H2A 125.9
C4 C3 C2 107.8(3)
C4 C3 Fe1 70.98(18)
C2 C3 Fe1 71.10(19)
C4 C3 H3A 126.1
C2 C3 H3A 126.1
Fe1 C3 H3A 126.1
C3 C4 C5 108.1(3)
C3 C4 Fe1 70.14(19)
C5 C4 Fe1 70.70(19)
C3 C4 H4A 126.0
C5 C4 H4A 126.0
Fe1 C4 H4A 126.0
C4 C5 C1 108.0(3)
C4 C5 Fe1 70.51(19)
C1 C5 Fe1 70.69(19)
C4 C5 H5A 126.0
C1 C5 H5A 126.0
Fe1 C5 H5A 126.0
C7 C6 C11 118.5(3)
C7 C6 P1 124.7(2)
C11 C6 P1 116.8(2)
C6 C7 C8 120.4(3)
C6 C7 H7A 119.8
C8 C7 H7A 119.8
C9 C8 C7 120.2(3)
C9 C8 H8A 119.9
C7 C8 H8A 119.9
C8 C9 C10 119.9(3)
C8 C9 H9A 120.0
C10 C9 H9A 120.0
C9 C10 C11 120.1(3)
C9 C10 H10A 120.0
C11 C10 H10A 120.0
C10 C11 C6 120.9(3)
C10 C11 H11A 119.6
C6 C11 H11A 119.6
C13 C12 C17 119.0(3)
C13 C12 P1 123.7(2)
C17 C12 P1 117.2(2)
C12 C13 C14 120.1(3)
C12 C13 H13A 119.9
C14 C13 H13A 119.9
C15 C14 C13 120.5(3)
C15 C14 H14A 119.8
C13 C14 H14A 119.8
C14 C15 C16 119.6(3)
C14 C15 H15A 120.2
C16 C15 H15A 120.2
C17 C16 C15 120.4(3)
C17 C16 H16A 119.8
C15 C16 H16A 119.8
C16 C17 C12 120.3(3)
C16 C17 H17A 119.9
C12 C17 H17A 119.9
C19 C18 C23 118.6(3)
C19 C18 P1 119.9(2)
C23 C18 P1 121.6(2)
C18 C19 C20 120.7(3)
C18 C19 H19A 119.6
C20 C19 H19A 119.6
C21 C20 C19 120.0(3)
C21 C20 H20A 120.0
C19 C20 H20A 120.0
C20 C21 C22 120.1(3)
C20 C21 H21A 119.9
C22 C21 H21A 119.9
C21 C22 C23 120.1(3)
C21 C22 H22A 120.0
C23 C22 H22A 120.0
C22 C23 C18 120.5(3)
C22 C23 H23A 119.7
C18 C23 H23A 119.7
O1 C24 Fe1 174.5(3)
O2 C25 C26 117.0(3)
O2 C25 Fe1 122.6(2)
C26 C25 Fe1 120.2(3)
C25 C26 C27 113.8(5)
C25 C26 H26A 108.8
C27 C26 H26A 108.8
C25 C26 H26B 108.8
C27 C26 H26B 108.8
H26A C26 H26B 107.7
C28 C27 C26 128.1(6)
C28 C27 H27A 105.3
C26 C27 H27A 105.3
C28 C27 H27B 105.3
C26 C27 H27B 105.3
H27A C27 H27B 106.0
C27 C28 C29 129.8(7)
C27 C28 H28A 104.8
C29 C28 H28A 104.8
C27 C28 H28B 104.8
C29 C28 H28B 104.8
H28A C28 H28B 105.8
C28 C29 C30 114.2(7)
C28 C29 H29A 108.7
C30 C29 H29A 108.7
C28 C29 H29B 108.7
C30 C29 H29B 108.7
H29A C29 H29B 107.6
C31 C30 C29 133.4(7)
C31 C30 H30A 103.9
C29 C30 H30A 103.9
C31 C30 H30B 103.9
C29 C30 H30B 103.9
H30A C30 H30B 105.4
C30 C31 H31A 109.5
C30 C31 H31B 109.5
H31A C31 H31B 109.5
C30 C31 H31C 109.5
H31A C31 H31C 109.5
H31B C31 H31C 109.5

loop_
_geom_bond_atom_site_label_1
_geom_bond_atom_site_label_2
_geom_bond_distance
Fe1 C24 1.738(3)
Fe1 C25 1.964(3)
Fe1 C3 2.104(3)
Fe1 C4 2.115(3)
Fe1 C5 2.117(3)
Fe1 C1 2.122(3)
Fe1 C2 2.123(3)
Fe1 P1 2.1965(8)
P1 C12 1.831(3)
P1 C6 1.832(3)
P1 C18 1.841(3)
O1 C24 1.151(4)
O2 C25 1.205(4)
C1 C2 1.394(5)
C1 C5 1.415(5)
C1 H1A 1.0000
C2 C3 1.419(5)
C2 H2A 1.0000
C3 C4 1.404(5)
C3 H3A 1.0000
C4 C5 1.405(5)
C4 H4A 1.0000
C5 H5A 1.0000
C6 C7 1.388(4)
C6 C11 1.393(4)
C7 C8 1.391(5)
C7 H7A 0.9500
C8 C9 1.376(5)
C8 H8A 0.9500
C9 C10 1.379(5)
C9 H9A 0.9500
C10 C11 1.380(4)
C10 H10A 0.9500
C11 H11A 0.9500
C12 C13 1.383(4)
C12 C17 1.400(4)
C13 C14 1.394(4)
C13 H13A 0.9500
C14 C15 1.377(5)
C14 H14A 0.9500
C15 C16 1.382(5)
C15 H15A 0.9500
C16 C17 1.381(4)
C16 H16A 0.9500
C17 H17A 0.9500
C18 C19 1.390(4)
C18 C23 1.393(4)
C19 C20 1.391(4)
C19 H19A 0.9500
C20 C21 1.373(5)
C20 H20A 0.9500
C21 C22 1.383(5)
C21 H21A 0.9500
C22 C23 1.389(4)
C22 H22A 0.9500
C23 H23A 0.9500
C25 C26 1.520(5)
C26 C27 1.538(9)
C26 H26A 0.9900
C26 H26B 0.9900
C27 C28 1.223(9)
C27 H27A 0.9900
C27 H27B 0.9900
C28 C29 1.455(7)
C28 H28A 0.9900
C28 H28B 0.9900
C29 C30 1.502(8)
C29 H29A 0.9900
C29 H29B 0.9900
C30 C31 1.216(8)
C30 H30A 0.9900
C30 H30B 0.9900
C31 H31A 0.9800
C31 H31B 0.9800
C31 H31C 0.9800
